data_7048045
loop_
_publ_author_name
'Kwon, Hyunchul'
'Lee, Eunsung'

_publ_section_title
;
 Fluxional motion in a dinuclear copper(i) complex with a propeller-type
 ligand: metal hopping on both sides.
;
_journal_issue 48
_journal_name_full 'Dalton transactions (Cambridge, England : 2003)'
_journal_page_first 17206
_journal_page_last 17210
_journal_paper_doi 10.1039/c8dt03884h
_journal_volume 47
_journal_year 2018
_chemical_formula_moiety 'C40 H24 Cl2 Cu2 F1.03 N8'
_chemical_formula_sum 'C40 H24 Cl2 Cu2 F1.02 N8'
_chemical_formula_weight 834.13
_space_group_crystal_system monoclinic
_space_group_IT_number 14
_space_group_name_Hall '-P 2yn'
_space_group_name_H-M_alt 'P 1 21/n 1'
_symmetry_space_group_name_Hall '-P 2yn'
_symmetry_space_group_name_H-M 'P 1 21/n 1'
_atom_sites_solution_hydrogens geom
_atom_sites_solution_primary dual
_audit_creation_date 2018-11-09
_audit_creation_method
;
Olex2 1.2
(compiled 2018.05.29 svn.r3508 for OlexSys, GUI svn.r5506)
;
_audit_update_record
;
2018-11-12 deposited with the CCDC.
2018-11-13 downloaded from the CCDC.
;
_cell_angle_alpha 90
_cell_angle_beta 95.75(3)
_cell_angle_gamma 90
_cell_formula_units_Z 2
_cell_length_a 10.939(2)
_cell_length_b 13.812(3)
_cell_length_c 11.949(2)
_cell_measurement_reflns_used 19538
_cell_measurement_temperature 100
_cell_measurement_theta_max 30.508
_cell_measurement_theta_min 2.260
_cell_volume 1796.3(6)
_computing_molecular_graphics 'Olex2 (Dolomanov et al., 2009)'
_computing_publication_material 'Olex2 (Dolomanov et al., 2009)'
_computing_structure_refinement 'ShelXL (Sheldrick, 2015)'
_computing_structure_solution 'ShelXT (Sheldrick, 2015)'
_diffrn_ambient_temperature 100
_diffrn_measured_fraction_theta_full 0.985
_diffrn_measured_fraction_theta_max 0.981
_diffrn_measurement_device_type Synchrotron
_diffrn_measurement_method '\w scans'
_diffrn_radiation_monochromator graphite
_diffrn_radiation_type MoK\a
_diffrn_radiation_wavelength 0.71073
_diffrn_reflns_av_R_equivalents 0.0665
_diffrn_reflns_av_unetI/netI 0.0454
_diffrn_reflns_Laue_measured_fraction_full 0.985
_diffrn_reflns_Laue_measured_fraction_max 0.981
_diffrn_reflns_limit_h_max 15
_diffrn_reflns_limit_h_min -15
_diffrn_reflns_limit_k_max 19
_diffrn_reflns_limit_k_min -19
_diffrn_reflns_limit_l_max 17
_diffrn_reflns_limit_l_min -17
_diffrn_reflns_number 19538
_diffrn_reflns_point_group_measured_fraction_full 0.985
_diffrn_reflns_point_group_measured_fraction_max 0.981
_diffrn_reflns_theta_full 25.242
_diffrn_reflns_theta_max 30.508
_diffrn_reflns_theta_min 2.260
_diffrn_source Synchrotron
_exptl_absorpt_coefficient_mu 1.381
_exptl_absorpt_correction_type none
_exptl_crystal_colour 'clear yellow'
_exptl_crystal_colour_lustre clear
_exptl_crystal_colour_primary yellow
_exptl_crystal_density_diffrn 1.542
_exptl_crystal_description trapezoid
_exptl_crystal_F_000 842
_exptl_crystal_size_max 0.04
_exptl_crystal_size_mid 0.04
_exptl_crystal_size_min 0.03
_refine_diff_density_max 0.769
_refine_diff_density_min -0.928
_refine_diff_density_rms 0.164
_refine_ls_extinction_method none
_refine_ls_goodness_of_fit_ref 1.357
_refine_ls_hydrogen_treatment constr
_refine_ls_matrix_type full
_refine_ls_number_parameters 248
_refine_ls_number_reflns 5369
_refine_ls_number_restraints 0
_refine_ls_restrained_S_all 1.357
_refine_ls_R_factor_all 0.0525
_refine_ls_R_factor_gt 0.0478
_refine_ls_shift/su_max 0.001
_refine_ls_shift/su_mean 0.000
_refine_ls_structure_factor_coef Fsqd
_refine_ls_weighting_details 'w=1/[\s^2^(Fo^2^)+(0.1000P)^2^] where P=(Fo^2^+2Fc^2^)/3'
_refine_ls_weighting_scheme calc
_refine_ls_wR_factor_gt 0.1677
_refine_ls_wR_factor_ref 0.1749
_reflns_Friedel_coverage 0.000
_reflns_number_gt 4947
_reflns_number_total 5369
_reflns_threshold_expression 'I > 2\s(I)'
_cod_data_source_file c8dt03884h2.cif
_cod_data_source_block p21n70
_cod_depositor_comments 'Adding full bibliography for 7048045.cif.'
_cod_database_code 7048045
_shelx_shelxl_version_number 2016/4
_shelx_space_group_comment
;
The symmetry employed for this shelxl refinement is uniquely defined
by the following loop, which should always be used as a source of
symmetry information in preference to the above space-group names.
They are only intended as comments.
;
_shelx_estimated_absorpt_t_max 0.960
_shelx_estimated_absorpt_t_min 0.947
_olex2_refinement_description
;
1. Fixed Uiso
 At 1.2 times of:
  All C(H) groups
 At 1.5 times of:
  All C(H,H,H) groups
2. Others
 Fixed Uiso: F1(0.04) F2(0.04) F3(0.04)
3.a Aromatic/amide H refined with riding coordinates:
 C8(H8), C9(H9), C10(H10), C12(H12), C13(H13), C14(H14), C15(H15), C17(H17),
 C19(H19)
3.b Idealised Me refined as rotating group:
 C20(H20A,H20B,H20C)
;
_olex2_submission_special_instructions 'No special instructions were received'

loop_
_space_group_symop_operation_xyz
'x, y, z'
'-x+1/2, y+1/2, -z+1/2'
'-x, -y, -z'
'x-1/2, -y-1/2, z-1/2'

loop_
_atom_site_label
_atom_site_type_symbol
_atom_site_fract_x
_atom_site_fract_y
_atom_site_fract_z
_atom_site_U_iso_or_equiv
_atom_site_adp_type
_atom_site_occupancy
_atom_site_site_symmetry_order
_atom_site_calc_flag
_atom_site_refinement_flags_posn
Cu1 Cu 0.45937(2) 0.25603(2) 0.65490(2) 0.02639(12) Uani 1 1 d .
Cl1 Cl 0.45641(5) 0.10955(4) 0.74726(5) 0.04199(17) Uani 1 1 d .
N1 N 0.56600(17) 0.23695(11) 0.52059(15) 0.0247(3) Uani 1 1 d .
N2 N 0.60176(15) 0.33407(12) 0.74029(12) 0.0260(3) Uani 1 1 d .
N3 N 0.57602(17) 0.67179(13) 0.73587(14) 0.0321(4) Uani 1 1 d .
N4 N 0.30842(16) 0.32562(13) 0.61186(14) 0.0293(3) Uani 1 1 d .
C1 C 0.51042(17) 0.59014(13) 0.71928(14) 0.0235(3) Uani 1 1 d .
C2 C 0.50677(17) 0.54461(12) 0.60536(13) 0.0225(3) Uani 1 1 d .
C3 C 0.56492(17) 0.45520(12) 0.59279(13) 0.0228(3) Uani 1 1 d .
C4 C 0.55808(16) 0.40978(12) 0.48769(13) 0.0216(3) Uani 1 1 d .
C5 C 0.64259(17) 0.41478(13) 0.69231(14) 0.0236(3) Uani 1 1 d .
C6 C 0.2243(2) 0.37215(15) 0.58456(17) 0.0330(4) Uani 1 1 d .
C7 C 0.61446(16) 0.31309(13) 0.47041(13) 0.0223(3) Uani 1 1 d .
C8 C 0.8206(2) 0.42345(16) 0.82622(17) 0.0329(4) Uani 1 1 d .
H8 H 0.895810 0.453070 0.854413 0.039 Uiso 1 1 calc R
C9 C 0.70788(16) 0.30178(16) 0.40045(14) 0.0266(4) Uani 1 1 d .
H9 H 0.743281 0.356691 0.368297 0.032 Uiso 1 1 calc R
C10 C 0.6698(2) 0.29929(16) 0.83132(16) 0.0318(4) Uani 1 1 d .
H10 H 0.641982 0.242688 0.866181 0.038 Uiso 1 1 calc R
C11 C 0.7783(2) 0.34164(17) 0.87704(16) 0.0356(4) Uani 1 1 d .
C12 C 0.6066(2) 0.14827(15) 0.49853(18) 0.0316(4) Uani 1 1 d .
H12 H 0.573193 0.094489 0.534557 0.038 Uiso 1 1 calc R
C13 C 0.4451(2) 0.54892(15) 0.80026(16) 0.0317(4) Uani 1 1 d .
H13 H 0.401587 0.489971 0.785932 0.038 Uiso 1 1 calc R
C14 C 0.75020(18) 0.46139(14) 0.73271(16) 0.0281(4) Uani 1 1 d .
H14 H 0.775688 0.518439 0.697178 0.034 Uiso 1 1 calc R
C15 C 0.5771(2) 0.71503(19) 0.8370(2) 0.0394(5) Uani 1 1 d .
H15 H 0.625044 0.771885 0.851105 0.047 Uiso 1 1 calc R
C16 C 0.5111(2) 0.67988(18) 0.92098(17) 0.0361(4) Uani 1 1 d .
C17 C 0.7483(2) 0.20991(18) 0.37848(16) 0.0329(4) Uani 1 1 d .
H17 H 0.812213 0.200770 0.331242 0.039 Uiso 1 1 calc R
C18 C 0.6949(2) 0.13114(17) 0.42587(19) 0.0358(4) Uani 1 1 d .
C19 C 0.4446(2) 0.59535(18) 0.90234(17) 0.0370(5) Uani 1 1 d .
H19 H 0.399106 0.569581 0.959127 0.044 Uiso 1 1 calc R
C20 C 0.1196(3) 0.4333(2) 0.5509(2) 0.0523(7) Uani 1 1 d .
H20A H 0.082205 0.413196 0.476588 0.078 Uiso 1 1 calc GR
H20B H 0.146652 0.500814 0.547568 0.078 Uiso 1 1 calc GR
H20C H 0.059169 0.427374 0.605733 0.078 Uiso 1 1 calc GR
F1 F 0.7403(6) 0.0521(5) 0.4169(6) 0.040 Uiso 0.210(4) 1 d .
F2 F 0.5067(8) 0.7358(5) 1.0044(7) 0.040 Uiso 0.192(4) 1 d .
F3 F 0.8248(11) 0.3132(10) 0.9606(10) 0.040 Uiso 0.110(4) 1 d .

loop_
_atom_site_aniso_label
_atom_site_aniso_U_11
_atom_site_aniso_U_22
_atom_site_aniso_U_33
_atom_site_aniso_U_23
_atom_site_aniso_U_13
_atom_site_aniso_U_12
Cu1 0.03248(18) 0.02065(17) 0.02671(18) 0.00841(7) 0.00625(12) 0.00416(7)
Cl1 0.0496(3) 0.0267(3) 0.0531(3) 0.0210(2) 0.0222(2) 0.0096(2)
N1 0.0323(8) 0.0185(7) 0.0235(7) 0.0060(5) 0.0040(6) 0.0035(6)
N2 0.0370(7) 0.0212(7) 0.0200(6) 0.0074(5) 0.0042(5) 0.0032(6)
N3 0.0443(9) 0.0264(8) 0.0254(8) -0.0029(6) 0.0023(6) -0.0067(7)
N4 0.0366(8) 0.0246(8) 0.0268(7) 0.0030(6) 0.0045(6) 0.0052(6)
C1 0.0357(8) 0.0176(7) 0.0169(7) 0.0025(6) 0.0000(6) 0.0021(6)
C2 0.0361(8) 0.0163(7) 0.0151(7) 0.0040(5) 0.0024(6) -0.0018(6)
C3 0.0367(8) 0.0165(7) 0.0150(7) 0.0049(5) 0.0015(6) -0.0012(6)
C4 0.0336(8) 0.0144(7) 0.0169(7) 0.0045(5) 0.0030(6) -0.0010(6)
C5 0.0370(8) 0.0171(7) 0.0167(7) 0.0037(6) 0.0031(6) 0.0035(6)
C6 0.0435(10) 0.0261(9) 0.0286(9) -0.0056(7) -0.0002(7) 0.0077(8)
C7 0.0322(8) 0.0182(7) 0.0164(7) 0.0033(5) 0.0012(6) 0.0005(6)
C8 0.0406(10) 0.0304(10) 0.0261(9) -0.0031(7) -0.0043(7) 0.0049(8)
C9 0.0328(9) 0.0286(9) 0.0186(8) 0.0027(6) 0.0031(6) -0.0008(7)
C10 0.0415(10) 0.0315(10) 0.0225(8) 0.0109(7) 0.0032(7) 0.0061(8)
C11 0.0457(10) 0.0371(11) 0.0228(9) 0.0045(7) -0.0028(7) 0.0094(9)
C12 0.0412(9) 0.0192(8) 0.0344(10) 0.0057(7) 0.0045(7) 0.0049(7)
C13 0.0526(11) 0.0240(9) 0.0194(8) 0.0017(6) 0.0085(7) -0.0046(8)
C14 0.0391(9) 0.0220(8) 0.0226(8) -0.0001(6) -0.0001(6) 0.0006(7)
C15 0.0464(12) 0.0366(12) 0.0349(11) -0.0115(9) 0.0028(9) -0.0111(10)
C16 0.0428(10) 0.0411(12) 0.0240(9) -0.0070(8) 0.0014(7) 0.0034(9)
C17 0.0374(10) 0.0386(12) 0.0233(8) -0.0001(8) 0.0064(7) 0.0073(8)
C18 0.0446(11) 0.0293(10) 0.0336(10) 0.0021(8) 0.0052(8) 0.0114(8)
C19 0.0523(12) 0.0389(11) 0.0207(8) 0.0016(8) 0.0085(8) 0.0002(9)
C20 0.0554(14) 0.0464(14) 0.0505(14) -0.0215(11) -0.0169(11) 0.0291(12)

loop_
_atom_type_symbol
_atom_type_description
_atom_type_scat_dispersion_real
_atom_type_scat_dispersion_imag
_atom_type_scat_source
C C 0.0033 0.0016 'International Tables Vol C Tables 4.2.6.8 and 6.1.1.4'
H H 0.0000 0.0000 'International Tables Vol C Tables 4.2.6.8 and 6.1.1.4'
Cl Cl 0.1484 0.1585 'International Tables Vol C Tables 4.2.6.8 and 6.1.1.4'
Cu Cu 0.3201 1.2651 'International Tables Vol C Tables 4.2.6.8 and 6.1.1.4'
F F 0.0171 0.0103 'International Tables Vol C Tables 4.2.6.8 and 6.1.1.4'
N N 0.0061 0.0033 'International Tables Vol C Tables 4.2.6.8 and 6.1.1.4'

loop_
_geom_angle_atom_site_label_1
_geom_angle_atom_site_label_2
_geom_angle_atom_site_label_3
_geom_angle
_geom_angle_site_symmetry_1
_geom_angle_site_symmetry_3
N1 Cu1 Cl1 106.99(5) . .
N2 Cu1 Cl1 105.43(5) . .
N2 Cu1 N1 89.65(7) . .
N4 Cu1 Cl1 120.69(6) . .
N4 Cu1 N1 112.64(7) . .
N4 Cu1 N2 116.80(7) . .
C7 N1 Cu1 121.21(13) . .
C12 N1 Cu1 119.20(14) . .
C12 N1 C7 118.30(18) . .
C5 N2 Cu1 118.94(12) . .
C10 N2 Cu1 122.65(14) . .
C10 N2 C5 117.33(17) . .
C1 N3 C15 117.52(18) . .
C6 N4 Cu1 175.15(19) . .
N3 C1 C2 116.94(15) . .
N3 C1 C13 123.34(17) . .
C13 C1 C2 119.69(16) . .
C3 C2 C1 119.73(14) . .
C3 C2 C4 120.49(15) . 3_666
C4 C2 C1 119.75(15) 3_666 .
C2 C3 C5 118.02(15) . .
C4 C3 C2 120.43(15) . .
C4 C3 C5 121.35(15) . .
C2 C4 C7 118.27(15) 3_666 .
C3 C4 C2 119.08(15) . 3_666
C3 C4 C7 122.63(14) . .
N2 C5 C3 117.34(16) . .
N2 C5 C14 122.79(16) . .
C14 C5 C3 119.86(16) . .
N4 C6 C20 178.5(3) . .
N1 C7 C4 116.78(15) . .
N1 C7 C9 121.71(18) . .
C9 C7 C4 121.41(16) . .
C11 C8 H8 120.8 . .
C11 C8 C14 118.47(19) . .
C14 C8 H8 120.8 . .
C7 C9 H9 120.4 . .
C17 C9 C7 119.11(18) . .
C17 C9 H9 120.4 . .
N2 C10 H10 118.3 . .
N2 C10 C11 123.46(19) . .
C11 C10 H10 118.3 . .
C8 C11 C10 118.84(18) . .
F3 C11 C8 121.6(7) . .
F3 C11 C10 119.2(7) . .
N1 C12 H12 118.4 . .
N1 C12 C18 123.2(2) . .
C18 C12 H12 118.4 . .
C1 C13 H13 120.8 . .
C19 C13 C1 118.43(19) . .
C19 C13 H13 120.8 . .
C5 C14 C8 119.10(18) . .
C5 C14 H14 120.5 . .
C8 C14 H14 120.5 . .
N3 C15 H15 118.7 . .
N3 C15 C16 122.5(2) . .
C16 C15 H15 118.7 . .
C15 C16 C19 119.00(19) . .
F2 C16 C15 115.0(4) . .
F2 C16 C19 125.5(4) . .
C9 C17 H17 120.3 . .
C9 C17 C18 119.33(19) . .
C18 C17 H17 120.3 . .
C12 C18 C17 118.2(2) . .
F1 C18 C12 122.0(4) . .
F1 C18 C17 118.7(4) . .
C13 C19 C16 119.14(19) . .
C13 C19 H19 120.4 . .
C16 C19 H19 120.4 . .
C6 C20 H20A 109.5 . .
C6 C20 H20B 109.5 . .
C6 C20 H20C 109.5 . .
H20A C20 H20B 109.5 . .
H20A C20 H20C 109.5 . .
H20B C20 H20C 109.5 . .

loop_
_geom_bond_atom_site_label_1
_geom_bond_atom_site_label_2
_geom_bond_distance
_geom_bond_site_symmetry_2
Cu1 Cl1 2.3063(6) .
Cu1 N1 2.0929(19) .
Cu1 N2 2.0762(18) .
Cu1 N4 1.9352(17) .
N1 C7 1.345(2) .
N1 C12 1.338(2) .
N2 C5 1.350(2) .
N2 C10 1.344(2) .
N3 C1 1.341(2) .
N3 C15 1.347(3) .
N4 C6 1.143(3) .
C1 C2 1.496(2) .
C1 C13 1.382(3) .
C2 C3 1.404(2) .
C2 C4 1.407(2) 3_666
C3 C4 1.399(2) .
C3 C5 1.498(2) .
C4 C2 1.407(2) 3_666
C4 C7 1.494(2) .
C5 C14 1.385(3) .
C6 C20 1.447(3) .
C7 C9 1.392(2) .
C8 H8 0.9500 .
C8 C11 1.384(3) .
C8 C14 1.394(3) .
C9 H9 0.9500 .
C9 C17 1.378(3) .
C10 H10 0.9500 .
C10 C11 1.386(3) .
C11 F3 1.143(13) .
C12 H12 0.9500 .
C12 C18 1.382(3) .
C13 H13 0.9500 .
C13 C19 1.379(3) .
C14 H14 0.9500 .
C15 H15 0.9500 .
C15 C16 1.381(3) .
C16 C19 1.382(3) .
C16 F2 1.266(8) .
C17 H17 0.9500 .
C17 C18 1.383(3) .
C18 F1 1.208(7) .
C19 H19 0.9500 .
C20 H20A 0.9800 .
C20 H20B 0.9800 .
C20 H20C 0.9800 .
